data_7110715
loop_
_publ_author_name
'Fujiwara, Hideki'
'Kobayashi, Hayao'

_publ_contact_author
;
Dr. Hideki Fujiwara
Institute for Molecular Science,
Myodaiji, Okazaki 444-8585,
Japan
;
_publ_section_title
;
 New \p-extended organic donor containing a stable TEMPO radical as a
 candidate for conducting magnetic multifunctional materials
;
_journal_issue 23
_journal_name_full 'Chemical Communications'
_journal_page_first 2417
_journal_paper_doi 10.1039/a907363i
_journal_year 1999
_chemical_formula_sum 'C21 H20 Au1.5 N4 O S8'
_chemical_formula_weight 896.34
_space_group_IT_number 2
_symmetry_cell_setting triclinic
_symmetry_Int_Tables_number 2
_symmetry_space_group_name_Hall '-P 1'
_symmetry_space_group_name_H-M 'P -1'
_audit_creation_date 'Mon Oct  4 14:38:44 1999'
_audit_creation_method 'from TEXRAY.INF file'
_cell_angle_alpha 90.94(3)
_cell_angle_beta 100.51(2)
_cell_angle_gamma 74.04(2)
_cell_formula_units_Z 2
_cell_length_a 11.047(3)
_cell_length_b 18.643(7)
_cell_length_c 7.433(2)
_cell_measurement_reflns_used 24
_cell_measurement_temperature 296.2
_cell_measurement_theta_max 14.8
_cell_measurement_theta_min 13.5
_cell_volume 1446.2(8)
_computing_cell_refinement 'MSC/AFC Diffractometer Control'
_computing_data_collection 'MSC/AFC Diffractometer Control'
_computing_data_reduction teXsan
_computing_publication_material teXsan
_computing_structure_refinement teXsan
_computing_structure_solution SHELXS86
_diffrn_ambient_temperature 296.2
_diffrn_measurement_device 'Rigaku AFC5R'
_diffrn_measurement_method \w-2\q
_diffrn_orient_matrix_UB_11 -0.06679
_diffrn_orient_matrix_UB_12 -0.02678
_diffrn_orient_matrix_UB_13 0.00166
_diffrn_orient_matrix_UB_21 -0.06622
_diffrn_orient_matrix_UB_22 0.04280
_diffrn_orient_matrix_UB_23 -0.07065
_diffrn_orient_matrix_UB_31 0.01824
_diffrn_orient_matrix_UB_32 -0.02383
_diffrn_orient_matrix_UB_33 -0.11727
_diffrn_radiation_detector 'scintillation counter'
_diffrn_radiation_monochromator graphite
_diffrn_radiation_source 'Rigaku rotating anode'
_diffrn_radiation_type 'Mo K\a'
_diffrn_radiation_wavelength 0.7107
_diffrn_reflns_av_R_equivalents 0.0398
_diffrn_reflns_av_sigmaI/netI 0.113
_diffrn_reflns_limit_h_max 14
_diffrn_reflns_limit_h_min 0
_diffrn_reflns_limit_k_max 24
_diffrn_reflns_limit_k_min -23
_diffrn_reflns_limit_l_max 8
_diffrn_reflns_limit_l_min -9
_diffrn_reflns_number 6561
_diffrn_reflns_reduction_process 'Lp corrections applied'
_diffrn_reflns_theta_max 27.53
_diffrn_reflns_theta_min 1.14
_diffrn_standards_decay_% -1.78
_diffrn_standards_interval_count 150
_diffrn_standards_number 3
_exptl_absorpt_coefficient_mu 8.237
_exptl_absorpt_correction_T_max 1.000
_exptl_absorpt_correction_T_min 0.610
_exptl_absorpt_correction_type '\y scans(North,Phillips & Mathews,1968)'
_exptl_crystal_colour Black
_exptl_crystal_density_diffrn 2.058
_exptl_crystal_density_meas ?
_exptl_crystal_description Plate
_exptl_crystal_F_000 857.00
_exptl_crystal_size_max 0.250
_exptl_crystal_size_mid 0.200
_exptl_crystal_size_min 0.060
_refine_diff_density_max 1.79
_refine_diff_density_min -1.12
_refine_ls_extinction_method none
_refine_ls_goodness_of_fit_obs 1.829
_refine_ls_hydrogen_treatment noref
_refine_ls_matrix_type diagonal
_refine_ls_number_constraints 0
_refine_ls_number_parameters 380
_refine_ls_number_reflns 3413
_refine_ls_number_restraints 0
_refine_ls_R_factor_obs 0.0458
_refine_ls_shift/esd_max 0.0360
_refine_ls_shift/esd_mean 0.0130
_refine_ls_structure_factor_coef F
_refine_ls_weighting_details 'w = 1/[\s^2^(Fo) + 0.00004|Fo|^2^]'
_refine_ls_weighting_scheme calc
_refine_ls_wR_factor_obs 0.0472
_reflns_number_observed 3413
_reflns_number_total 6259
_reflns_observed_criterion >3.0sigma(I)
_cod_data_source_file 907363isup1.cif
_cod_data_source_block TEMPOET2[Au(CN)2]3
_cod_depositor_comments
;
The following automatic conversions were performed:

'_exptl_crystal_density_meas' value 'not measured' was changed to '?'
- the value is perceived as not measured.

Automatic conversion script
Id: cif_fix_values 3008 2015-01-20 13:52:24Z robertas 

The following automatic conversions were performed:

'_refine_ls_weighting_scheme' value 'w = 1/[\s^2^(Fo) +
0.00004|Fo|^2^]' was changed to 'calc'. New tag
'_refine_ls_weighting_details' was created. The value of the new tag
was set to 'w = 1/[\s^2^(Fo) + 0.00004|Fo|^2^]'.

Automatic conversion script
Id: cif_fix_values 3143 2015-03-26 13:38:13Z robertas 
;
_cod_original_sg_symbol_H-M 'P -1       '
_cod_original_formula_sum 'C21 H20 Au1.50 N4 O S8 '
_cod_database_code 7110715

loop_
_symmetry_equiv_pos_as_xyz
'   +x,   +y,   +z'
'   -x,   -y,   -z'

loop_
_atom_site_aniso_label
_atom_site_aniso_U_11
_atom_site_aniso_U_22
_atom_site_aniso_U_33
_atom_site_aniso_U_12
_atom_site_aniso_U_13
_atom_site_aniso_U_23
Au(1) 0.0427(3) 0.0507(4) 0.0463(3) -0.0080(3) 0.0140(3) -0.0051(3)
Au(2) 0.0547(8) 0.0647(9) 0.0655(9) -0.0239(7) -0.0033(7) 0.0041(7)
S(1) 0.045(2) 0.038(2) 0.035(2) 0.000(2) 0.001(2) -0.011(2)
S(2) 0.054(2) 0.047(2) 0.034(2) 0.007(2) -0.003(2) -0.010(2)
S(3) 0.042(2) 0.042(2) 0.035(2) 0.003(2) 0.001(2) -0.010(2)
S(4) 0.041(2) 0.054(2) 0.037(2) 0.010(2) -0.001(2) -0.012(2)
S(5) 0.045(2) 0.042(2) 0.039(2) -0.001(2) 0.003(2) -0.013(2)
S(6) 0.043(2) 0.054(2) 0.044(2) 0.006(2) 0.001(2) -0.009(2)
S(7) 0.070(3) 0.047(2) 0.046(2) -0.003(2) 0.010(2) -0.018(2)
S(8) 0.083(4) 0.073(3) 0.076(3) 0.035(3) 0.002(3) -0.015(3)
O(1) 0.057(7) 0.039(6) 0.050(6) -0.023(5) 0.017(5) -0.012(5)
N(1) 0.047(7) 0.029(6) 0.033(6) -0.015(5) 0.017(5) -0.011(5)
N(2) 0.064(9) 0.065(9) 0.10(1) -0.026(7) 0.046(9) -0.037(8)
N(3) 0.050(8) 0.059(9) 0.059(8) -0.015(7) 0.012(7) -0.010(7)
N(4) 0.011(7) 0.040(9) 0.038(8) 0.017(6) 0.007(6) -0.021(7)
N(5) 0.007(5) 0.034(8) -0.025(4) -0.010(5) 0.006(4) -0.012(4)
C(1) 0.07(1) 0.049(9) 0.031(8) -0.016(8) 0.022(7) -0.005(7)
C(2) 0.055(9) 0.041(8) 0.056(9) 0.001(7) 0.012(7) -0.005(7)
C(3) 0.046(9) 0.033(8) 0.035(7) -0.009(6) 0.008(6) -0.016(6)
C(4) 0.029(7) 0.058(9) 0.069(10) -0.009(7) 0.026(7) -0.012(8)
C(5) 0.032(8) 0.043(8) 0.033(8) -0.009(6) 0.007(6) -0.005(6)
C(6) 0.051(9) 0.07(1) 0.032(7) -0.016(8) 0.013(6) -0.020(7)
C(7) 0.024(7) 0.038(7) 0.025(7) -0.004(5) -0.001(6) -0.012(6)
C(8) 0.044(8) 0.039(8) 0.033(7) -0.014(7) 0.016(6) -0.008(6)
C(9) 0.034(7) 0.022(7) 0.028(7) -0.006(6) 0.011(6) 0.001(5)
C(10) 0.034(7) 0.030(8) 0.029(7) -0.008(6) 0.002(6) 0.001(6)
C(11) 0.034(8) 0.030(7) 0.044(8) -0.002(6) 0.010(6) -0.003(6)
C(12) 0.047(9) 0.040(8) 0.033(8) -0.009(7) 0.004(7) -0.004(6)
C(13) 0.039(8) 0.039(8) 0.032(7) -0.012(6) -0.005(6) -0.008(6)
C(14) 0.044(8) 0.030(7) 0.042(8) -0.005(6) 0.002(6) -0.011(6)
C(15) 0.059(9) 0.031(8) 0.039(9) -0.012(7) 0.018(7) -0.011(7)
C(16) 0.054(9) 0.036(8) 0.034(8) 0.004(7) 0.002(7) -0.005(6)
C(17) 0.053(9) 0.07(1) 0.09(1) -0.028(8) 0.049(9) -0.046(9)
C(18) 0.05(1) 0.07(1) 0.09(1) 0.017(9) 0.032(9) -0.022(9)
C(19) 0.05(1) 0.039(10) 0.057(10) -0.009(8) -0.010(8) -0.002(8)
C(20) 0.044(9) 0.049(9) 0.034(9) -0.010(7) 0.010(7) -0.007(7)
C(21) 0.02(1) 0.04(2) 0.07(2) -0.01(1) -0.01(1) 0.00(2)
C(22) 0.04(1) 0.07(2) -0.020(6) -0.05(1) 0.013(6) -0.028(6)

loop_
_atom_site_label
_atom_site_fract_x
_atom_site_fract_y
_atom_site_fract_z
_atom_site_U_iso_or_equiv
_atom_site_thermal_displace_type
_atom_site_calc_flag
_atom_site_occupancy
Au1 0.97321(6) 0.40109(3) 0.48896(8) 0.0468(2) Uani d 1.00
Au2 0.9288(1) 0.04919(7) 0.1189(2) 0.0619(4) Uani d 0.50
S1 0.6040(3) -0.1951(2) 0.4111(4) 0.042(1) Uani d 1.00
S2 0.3799(4) -0.1392(2) 0.1064(5) 0.051(1) Uani d 1.00
S3 0.4746(3) -0.0737(2) 0.6554(4) 0.043(1) Uani d 1.00
S4 0.2532(3) -0.0220(2) 0.3513(5) 0.050(1) Uani d 1.00
S5 0.3223(3) 0.0545(2) 0.9095(5) 0.045(1) Uani d 1.00
S6 0.1095(4) 0.0993(2) 0.5984(5) 0.052(1) Uani d 1.00
S7 0.2122(4) 0.1765(2) 1.1427(5) 0.057(1) Uani d 1.00
S8 -0.0358(5) 0.2291(3) 0.7663(6) 0.091(2) Uani d 1.00
O1 0.5831(9) -0.4689(5) -0.122(1) 0.046(3) Uani d 1.00
N1 0.6103(10) -0.3992(5) -0.094(1) 0.034(3) Uani d 1.00
N2 0.744(1) 0.4467(7) 0.697(2) 0.071(5) Uani d 1.00
N3 1.209(1) 0.3691(6) 0.298(2) 0.056(4) Uani d 1.00
N4 0.782(1) 0.1707(8) 0.362(2) 0.034(4) Uani d 0.50
N5 0.9077(9) 0.0606(7) 0.186(1) 0.004(3) Uani d 0.50
C1 0.611(1) -0.4189(7) 0.245(2) 0.048(4) Uani d 1.00
C2 0.811(1) -0.4569(7) 0.114(2) 0.053(4) Uani d 1.00
C3 0.681(1) -0.3992(7) 0.107(2) 0.038(4) Uani d 1.00
C4 0.374(1) -0.3435(7) -0.076(2) 0.051(4) Uani d 1.00
C5 0.484(1) -0.3377(7) -0.163(2) 0.036(4) Uani d 1.00
C6 0.453(1) -0.3449(8) -0.369(2) 0.049(4) Uani d 1.00
C7 0.701(1) -0.3208(6) 0.130(2) 0.031(4) Uani d 1.00
C8 0.516(1) -0.2635(7) -0.123(2) 0.037(4) Uani d 1.00
C9 0.579(1) -0.2593(6) 0.073(2) 0.028(4) Uani d 1.00
C10 0.530(1) -0.2068(6) 0.182(2) 0.032(4) Uani d 1.00
C11 0.480(1) -0.1194(6) 0.449(2) 0.037(4) Uani d 1.00
C12 0.379(1) -0.0954(7) 0.310(2) 0.041(4) Uani d 1.00
C13 0.323(1) -0.0106(7) 0.575(2) 0.038(4) Uani d 1.00
C14 0.261(1) 0.0421(6) 0.682(2) 0.041(4) Uani d 1.00
C15 0.198(1) 0.1354(7) 0.931(2) 0.042(4) Uani d 1.00
C16 0.099(1) 0.1548(7) 0.786(2) 0.046(4) Uani d 1.00
C17 0.046(1) 0.2190(8) 1.143(2) 0.062(5) Uani d 1.00
C18 -0.022(1) 0.2702(8) 0.983(2) 0.076(6) Uani d 1.00
C19 0.828(1) 0.4282(8) 0.620(2) 0.053(5) Uani d 1.00
C20 1.121(1) 0.3800(7) 0.364(2) 0.042(4) Uani d 1.00
C21 0.821(2) 0.136(2) 0.309(3) 0.045(9) Uani d 0.50
C22 0.975(2) 0.021(1) 0.031(2) 0.024(6) Uani d 0.50
H1 0.5292 -0.3817 0.2390 0.0539 Uiso calc 1.00
H2 0.5948 -0.4659 0.2218 0.0539 Uiso calc 1.00
H3 0.6583 -0.4199 0.3663 0.0539 Uiso calc 1.00
H4 0.8007 -0.5051 0.0827 0.0590 Uiso calc 1.00
H5 0.8576 -0.4428 0.0299 0.0590 Uiso calc 1.00
H6 0.8630 -0.4613 0.2344 0.0590 Uiso calc 1.00
H7 0.3942 -0.3390 0.0551 0.0568 Uiso calc 1.00
H8 0.2973 -0.3056 -0.1215 0.0568 Uiso calc 1.00
H9 0.3574 -0.3912 -0.0970 0.0568 Uiso calc 1.00
H10 0.3756 -0.3081 -0.4227 0.0534 Uiso calc 1.00
H11 0.5208 -0.3382 -0.4256 0.0534 Uiso calc 1.00
H12 0.4421 -0.3932 -0.3989 0.0534 Uiso calc 1.00
H13 0.7374 -0.3152 0.2566 0.0376 Uiso calc 1.00
H14 0.7635 -0.3160 0.0584 0.0376 Uiso calc 1.00
H15 0.5714 -0.2566 -0.2047 0.0425 Uiso calc 1.00
H16 0.4383 -0.2227 -0.1521 0.0425 Uiso calc 1.00
H17 0.0019 0.1804 1.1399 0.0725 Uiso calc 1.00
H18 0.0358 0.2449 1.2539 0.0725 Uiso calc 1.00
H19 0.0268 0.3073 0.9820 0.0841 Uiso calc 1.00
H20 -0.1047 0.2976 1.0047 0.0841 Uiso calc 1.00

loop_
_atom_type_symbol
_atom_type_oxidation_number
_atom_type_number_in_cell
_atom_type_scat_dispersion_real
_atom_type_scat_dispersion_imag
_atom_type_scat_source
C 0 42 0.003 0.002
;International Tables for Crystallography
(1992, Vol. C, Tables 4.2.6.8 and 6.1.1.1)
;
H 0 40 0.000 0.000
;International Tables for Crystallography
(1992, Vol. C, Table 6.1.1.2)
;
S 0 16 0.125 0.123
;International Tables for Crystallography
(1992, Vol. C, Tables 4.2.6.8 and 6.1.1.1)
;
N 0 6 0.006 0.003
;International Tables for Crystallography
(1992, Vol. C, Tables 4.2.6.8 and 6.1.1.1)
;
Au 0 3 -2.013 8.802
;International Tables for Crystallography
(1992, Vol. C, Tables 4.2.6.8 and 6.1.1.1)
;
O 0 2 0.011 0.006
;International Tables for Crystallography
(1992, Vol. C, Tables 4.2.6.8 and 6.1.1.1)
;

loop_
_geom_angle_atom_site_label_1
_geom_angle_atom_site_label_2
_geom_angle_atom_site_label_3
_geom_angle
_geom_angle_site_symmetry_1
_geom_angle_site_symmetry_2
_geom_angle_site_symmetry_3
_geom_angle_publ_flag
C(19) Au(1) C(20) 176.3(6) 1_555 1_555 1_555 yes
Au(2) Au(2) N(5) 160(1) 2_755 1_555 1_555 yes
Au(2) Au(2) C(21) 175.5(7) 2_755 1_555 1_555 yes
Au(2) Au(2) C(22) 6(1) 2_755 1_555 1_555 yes
Au(2) Au(2) C(22) 3.1(6) 2_755 1_555 2_755 yes
N(5) Au(2) C(21) 22(1) 1_555 1_555 1_555 yes
N(5) Au(2) C(22) 166(1) 1_555 1_555 1_555 yes
N(5) Au(2) C(22) 157(1) 1_555 1_555 2_755 yes
C(21) Au(2) C(22) 169(1) 1_555 1_555 1_555 yes
C(21) Au(2) C(22) 177.1(9) 1_555 1_555 2_755 yes
C(22) Au(2) C(22) 9(1) 1_555 1_555 2_755 yes
C(10) S(1) C(11) 94.6(5) 1_555 1_555 1_555 yes
C(10) S(2) C(12) 94.7(5) 1_555 1_555 1_555 yes
C(11) S(3) C(13) 94.2(5) 1_555 1_555 1_555 yes
C(12) S(4) C(13) 95.5(6) 1_555 1_555 1_555 yes
C(14) S(5) C(15) 94.6(6) 1_555 1_555 1_555 yes
C(14) S(6) C(16) 96.1(6) 1_555 1_555 1_555 yes
C(15) S(7) C(17) 98.7(7) 1_555 1_555 1_555 yes
C(16) S(8) C(18) 104.3(6) 1_555 1_555 1_555 yes
O(1) N(1) C(3) 108.2(8) 1_555 1_555 1_555 yes
O(1) N(1) C(5) 107.3(9) 1_555 1_555 1_555 yes
C(3) N(1) C(5) 119.4(9) 1_555 1_555 1_555 yes
Au(2) N(5) C(21) 150(1) 1_555 1_555 1_555 yes
Au(2) N(5) C(22) 8.6(8) 1_555 1_555 1_555 yes
C(21) N(5) C(22) 158(1) 1_555 1_555 1_555 yes
C(3) C(1) H(1) 110(1) 1_555 1_555 1_555 no
C(3) C(1) H(2) 111(1) 1_555 1_555 1_555 no
C(3) C(1) H(3) 111(1) 1_555 1_555 1_555 no
H(1) C(1) H(2) 107(1) 1_555 1_555 1_555 no
H(1) C(1) H(3) 107(1) 1_555 1_555 1_555 no
H(2) C(1) H(3) 109(1) 1_555 1_555 1_555 no
C(3) C(2) H(4) 111(1) 1_555 1_555 1_555 no
C(3) C(2) H(5) 110(1) 1_555 1_555 1_555 no
C(3) C(2) H(6) 111(1) 1_555 1_555 1_555 no
H(4) C(2) H(5) 107(1) 1_555 1_555 1_555 no
H(4) C(2) H(6) 108(1) 1_555 1_555 1_555 no
H(5) C(2) H(6) 107(1) 1_555 1_555 1_555 no
N(1) C(3) C(1) 113(1) 1_555 1_555 1_555 yes
N(1) C(3) C(2) 104.5(9) 1_555 1_555 1_555 yes
N(1) C(3) C(7) 105.1(9) 1_555 1_555 1_555 yes
C(1) C(3) C(2) 110(1) 1_555 1_555 1_555 yes
C(1) C(3) C(7) 113(1) 1_555 1_555 1_555 yes
C(2) C(3) C(7) 109(1) 1_555 1_555 1_555 yes
C(5) C(4) H(7) 110(1) 1_555 1_555 1_555 no
C(5) C(4) H(8) 112(1) 1_555 1_555 1_555 no
C(5) C(4) H(9) 110(1) 1_555 1_555 1_555 no
H(7) C(4) H(8) 108(1) 1_555 1_555 1_555 no
H(7) C(4) H(9) 107(1) 1_555 1_555 1_555 no
H(8) C(4) H(9) 108(1) 1_555 1_555 1_555 no
N(1) C(5) C(4) 113(1) 1_555 1_555 1_555 yes
N(1) C(5) C(6) 106.3(9) 1_555 1_555 1_555 yes
N(1) C(5) C(8) 105.9(10) 1_555 1_555 1_555 yes
C(4) C(5) C(6) 110(1) 1_555 1_555 1_555 yes
C(4) C(5) C(8) 111(1) 1_555 1_555 1_555 yes
C(6) C(5) C(8) 108(1) 1_555 1_555 1_555 yes
C(5) C(6) H(10) 111(1) 1_555 1_555 1_555 no
C(5) C(6) H(11) 110(1) 1_555 1_555 1_555 no
C(5) C(6) H(12) 111(1) 1_555 1_555 1_555 no
H(10) C(6) H(11) 107(1) 1_555 1_555 1_555 no
H(10) C(6) H(12) 107(1) 1_555 1_555 1_555 no
H(11) C(6) H(12) 108(1) 1_555 1_555 1_555 no
C(3) C(7) C(9) 112(1) 1_555 1_555 1_555 yes
C(3) C(7) H(13) 109(1) 1_555 1_555 1_555 no
C(3) C(7) H(14) 108(1) 1_555 1_555 1_555 no
C(9) C(7) H(13) 109.4(10) 1_555 1_555 1_555 no
C(9) C(7) H(14) 109(1) 1_555 1_555 1_555 no
H(13) C(7) H(14) 106(1) 1_555 1_555 1_555 no
C(5) C(8) C(9) 112.6(10) 1_555 1_555 1_555 yes
C(5) C(8) H(15) 108(1) 1_555 1_555 1_555 no
C(5) C(8) H(16) 109(1) 1_555 1_555 1_555 no
C(9) C(8) H(15) 109(1) 1_555 1_555 1_555 no
C(9) C(8) H(16) 109(1) 1_555 1_555 1_555 no
H(15) C(8) H(16) 106(1) 1_555 1_555 1_555 no
C(7) C(9) C(8) 113.0(9) 1_555 1_555 1_555 yes
C(7) C(9) C(10) 124.4(10) 1_555 1_555 1_555 yes
C(8) C(9) C(10) 122.5(9) 1_555 1_555 1_555 yes
S(1) C(10) S(2) 113.9(6) 1_555 1_555 1_555 yes
S(1) C(10) C(9) 124.9(8) 1_555 1_555 1_555 yes
S(2) C(10) C(9) 121.2(8) 1_555 1_555 1_555 yes
S(1) C(11) S(3) 124.7(7) 1_555 1_555 1_555 yes
S(1) C(11) C(12) 117.5(9) 1_555 1_555 1_555 yes
S(3) C(11) C(12) 117.8(9) 1_555 1_555 1_555 yes
S(2) C(12) S(4) 123.4(7) 1_555 1_555 1_555 yes
S(2) C(12) C(11) 119.3(9) 1_555 1_555 1_555 yes
S(4) C(12) C(11) 117.3(10) 1_555 1_555 1_555 yes
S(3) C(13) S(4) 115.3(7) 1_555 1_555 1_555 yes
S(3) C(13) C(14) 123.0(9) 1_555 1_555 1_555 yes
S(4) C(13) C(14) 121.7(9) 1_555 1_555 1_555 yes
S(5) C(14) S(6) 115.2(7) 1_555 1_555 1_555 yes
S(5) C(14) C(13) 124.2(8) 1_555 1_555 1_555 yes
S(6) C(14) C(13) 120.6(9) 1_555 1_555 1_555 yes
S(5) C(15) S(7) 115.2(7) 1_555 1_555 1_555 yes
S(5) C(15) C(16) 116.4(10) 1_555 1_555 1_555 yes
S(7) C(15) C(16) 128.2(10) 1_555 1_555 1_555 yes
S(6) C(16) S(8) 115.6(7) 1_555 1_555 1_555 yes
S(6) C(16) C(15) 116.9(9) 1_555 1_555 1_555 yes
S(8) C(16) C(15) 127(1) 1_555 1_555 1_555 yes
S(7) C(17) C(18) 114(1) 1_555 1_555 1_555 yes
S(7) C(17) H(17) 109.1(10) 1_555 1_555 1_555 no
S(7) C(17) H(18) 109(1) 1_555 1_555 1_555 no
C(18) C(17) H(17) 105(1) 1_555 1_555 1_555 no
C(18) C(17) H(18) 109(1) 1_555 1_555 1_555 no
H(17) C(17) H(18) 107(1) 1_555 1_555 1_555 no
S(8) C(18) C(17) 116(1) 1_555 1_555 1_555 yes
S(8) C(18) H(19) 108(1) 1_555 1_555 1_555 no
S(8) C(18) H(20) 110(1) 1_555 1_555 1_555 no
C(17) C(18) H(19) 105(1) 1_555 1_555 1_555 no
C(17) C(18) H(20) 109(1) 1_555 1_555 1_555 no
H(19) C(18) H(20) 105(1) 1_555 1_555 1_555 no
Au(1) C(19) N(2) 177(1) 1_555 1_555 1_555 yes
Au(1) C(20) N(3) 177(1) 1_555 1_555 1_555 yes
Au(2) C(21) N(4) 171(2) 1_555 1_555 1_555 yes
Au(2) C(21) N(5) 7.2(4) 1_555 1_555 1_555 yes
N(4) C(21) N(5) 178(2) 1_555 1_555 1_555 yes
Au(2) C(22) Au(2) 170(1) 1_555 1_555 2_755 yes
Au(2) C(22) N(5) 5.3(5) 1_555 1_555 1_555 yes
Au(2) C(22) C(22) 161(3) 1_555 1_555 2_755 yes
Au(2) C(22) N(5) 165(1) 2_755 1_555 1_555 yes
Au(2) C(22) C(22) 9(1) 2_755 1_555 2_755 yes
N(5) C(22) C(22) 156(2) 1_555 1_555 2_755 yes

loop_
_geom_bond_atom_site_label_1
_geom_bond_atom_site_label_2
_geom_bond_distance
_geom_bond_site_symmetry_1
_geom_bond_site_symmetry_2
_geom_bond_publ_flag
Au(1) C(19) 1.97(2) 1_555 1_555 yes
Au(1) C(20) 1.97(1) 1_555 1_555 yes
Au(2) Au(2) 2.878(3) 1_555 2_755 yes
Au(2) N(5) 0.599(9) 1_555 1_555 yes
Au(2) C(21) 2.35(3) 1_555 1_555 yes
Au(2) C(22) 0.97(2) 1_555 1_555 yes
Au(2) C(22) 1.92(2) 1_555 2_755 yes
S(1) C(10) 1.79(1) 1_555 1_555 yes
S(1) C(11) 1.73(1) 1_555 1_555 yes
S(2) C(10) 1.79(1) 1_555 1_555 yes
S(2) C(12) 1.71(1) 1_555 1_555 yes
S(3) C(11) 1.74(1) 1_555 1_555 yes
S(3) C(13) 1.77(1) 1_555 1_555 yes
S(4) C(12) 1.73(1) 1_555 1_555 yes
S(4) C(13) 1.74(1) 1_555 1_555 yes
S(5) C(14) 1.74(1) 1_555 1_555 yes
S(5) C(15) 1.77(1) 1_555 1_555 yes
S(6) C(14) 1.73(1) 1_555 1_555 yes
S(6) C(16) 1.72(1) 1_555 1_555 yes
S(7) C(15) 1.74(1) 1_555 1_555 yes
S(7) C(17) 1.79(1) 1_555 1_555 yes
S(8) C(16) 1.72(1) 1_555 1_555 yes
S(8) C(18) 1.77(2) 1_555 1_555 yes
O(1) N(1) 1.42(1) 1_555 1_555 yes
N(1) C(3) 1.56(1) 1_555 1_555 yes
N(1) C(5) 1.55(1) 1_555 1_555 yes
N(2) C(19) 1.15(2) 1_555 1_555 yes
N(3) C(20) 1.14(2) 1_555 1_555 yes
N(4) C(21) 0.81(3) 1_555 1_555 yes
N(5) C(21) 1.81(3) 1_555 1_555 yes
N(5) C(22) 1.55(2) 1_555 1_555 yes
C(1) C(3) 1.50(2) 1_555 1_555 yes
C(2) C(3) 1.53(2) 1_555 1_555 yes
C(3) C(7) 1.54(2) 1_555 1_555 yes
C(4) C(5) 1.51(2) 1_555 1_555 yes
C(5) C(6) 1.52(2) 1_555 1_555 yes
C(5) C(8) 1.53(2) 1_555 1_555 yes
C(7) C(9) 1.51(1) 1_555 1_555 yes
C(8) C(9) 1.51(2) 1_555 1_555 yes
C(9) C(10) 1.32(2) 1_555 1_555 yes
C(11) C(12) 1.36(2) 1_555 1_555 yes
C(13) C(14) 1.36(2) 1_555 1_555 yes
C(15) C(16) 1.36(2) 1_555 1_555 yes
C(17) C(18) 1.48(2) 1_555 1_555 yes
C(22) C(22) 0.98(3) 1_555 2_755 yes

loop_
_geom_contact_atom_site_label_1
_geom_contact_atom_site_label_2
_geom_contact_distance
_geom_contact_site_symmetry_1
_geom_contact_site_symmetry_2
Au(2) Au(2) 2.878(3) 1_555 2_755
Au(2) S(2) 3.480(4) 1_555 2_755
Au(2) C(14) 3.56(1) 1_555 2_756
Au(2) S(4) 3.576(4) 1_555 1_555
S(2) C(21) 3.45(2) 1_555 2_755
S(2) N(5) 3.462(9) 1_555 2_755
S(3) S(7) 3.529(5) 1_555 2_857
S(4) C(22) 3.43(2) 1_555 1_555
S(4) C(22) 3.44(2) 1_555 2_755
S(6) C(21) 3.40(2) 1_555 1_555
S(6) N(5) 3.47(1) 1_555 2_756
O(1) N(2) 2.59(2) 1_555 1_644
O(1) O(1) 3.24(2) 1_555 2_845
O(1) C(1) 3.39(2) 1_555 2_845
N(1) N(3) 2.89(2) 1_555 2_855
N(1) N(2) 3.35(2) 1_555 1_644
N(3) C(2) 3.44(2) 1_555 2_855
N(3) C(7) 3.53(2) 1_555 2_855
N(3) C(3) 3.55(2) 1_555 2_855
N(3) C(6) 3.57(2) 1_555 2_855
N(3) C(8) 3.58(2) 1_555 2_855
N(3) C(5) 3.60(2) 1_555 2_855
N(4) C(8) 3.44(2) 1_555 2_755
N(4) C(13) 3.55(2) 1_555 2_756
N(4) C(6) 3.56(2) 1_555 2_755
N(5) C(14) 3.29(2) 1_555 2_756
C(13) C(21) 3.37(3) 1_555 2_756
